data_1542720
loop_
_publ_author_name
'Pan, Hongjie'
'Huang, Hu'
'Liu, Weigang'
'Tian, Hua'
'Shi, Yian'

_publ_section_title
;
 Phosphine Oxide-Sc(OTf)3 Catalyzed Highly Regio- and Enantioselective
 Bromoaminocyclization of (E)-Cinnamyl Tosylcarbamates. An Approach to a
 Class of Synthetically Versatile Functionalized Molecules.
;
_journal_issue 5
_journal_name_full 'Organic letters'
_journal_page_first 896
_journal_paper_doi 10.1021/acs.orglett.5b03459
_journal_volume 18
_journal_year 2016
_chemical_absolute_configuration ad
_chemical_formula_moiety 'C18 H18 Br N O5 S'
_chemical_formula_sum 'C18 H18 Br N O5 S'
_chemical_formula_weight 440.30
_space_group_crystal_system orthorhombic
_space_group_IT_number 19
_space_group_name_Hall 'P 2ac 2ab'
_space_group_name_H-M_alt 'P 21 21 21'
_symmetry_space_group_name_Hall 'P 2ac 2ab'
_symmetry_space_group_name_H-M 'P 21 21 21'
_atom_sites_solution_hydrogens geom
_atom_sites_solution_primary direct
_audit_creation_date 2015-06-03
_audit_creation_method
;
Olex2 1.2
(compiled 2015.01.26 svn.r3150 for OlexSys, GUI svn.r4998)
;
_cell_angle_alpha 90
_cell_angle_beta 90
_cell_angle_gamma 90
_cell_formula_units_Z 4
_cell_length_a 8.115(2)
_cell_length_b 11.495(3)
_cell_length_c 19.441(6)
_cell_measurement_reflns_used 5547
_cell_measurement_temperature 173.1500
_cell_measurement_theta_max 27.4812
_cell_measurement_theta_min 2.0582
_cell_volume 1813.5(9)
_computing_cell_refinement 'CrystalClear (Rigaku Inc., 2007)'
_computing_data_collection 'CrystalClear (Rigaku Inc., 2007)'
_computing_data_reduction 'CrystalClear (Rigaku Inc., 2007)'
_computing_molecular_graphics 'Olex2 (Dolomanov et al., 2009)'
_computing_publication_material 'CIFTAB (Sheldrick, 2013)'
_computing_structure_refinement 'SHELXL (Sheldrick, 2014)'
_computing_structure_solution
;
'SHELXT (Sheldrick, 2014)'
;
_diffrn_ambient_temperature 173.1500
_diffrn_detector_area_resol_mean 28.5714
_diffrn_measured_fraction_theta_full 0.996
_diffrn_measured_fraction_theta_max 0.995
_diffrn_measurement_details
;
scan:
    Number of images: 330
               Slice: -110.0000 - 55.0000
         Image width: 0.5000
            Exp time: 5.0000
       Rotation axis: Omega
               Omega: 0.0000
                 Chi: 45.0000
                 Phi: 270.0000
                 XTD: 45.0978
              2theta: -19.9113
scan:
    Number of images: 240
               Slice: -110.0000 - 10.0000
         Image width: 0.5000
            Exp time: 5.0000
       Rotation axis: Omega
               Omega: 0.0000
                 Chi: 45.0000
                 Phi: 90.0000
                 XTD: 45.0978
              2theta: -19.9113
;
_diffrn_measurement_device
;
Saturn724+ (2x2 bin mode)
;
_diffrn_measurement_device_details
;
AFC10: Fixed Chi 2 circle
;
_diffrn_measurement_device_type 'Saturn724+ CCD'
_diffrn_measurement_method '\w scans at fixed \c = 45\%'
_diffrn_orient_matrix_type d*Trek
_diffrn_orient_matrix_UB_11 -0.0147
_diffrn_orient_matrix_UB_12 0.1197
_diffrn_orient_matrix_UB_13 -0.0255
_diffrn_orient_matrix_UB_21 0.0678
_diffrn_orient_matrix_UB_22 -0.0033
_diffrn_orient_matrix_UB_23 -0.0545
_diffrn_orient_matrix_UB_31 -0.0317
_diffrn_orient_matrix_UB_32 -0.0121
_diffrn_orient_matrix_UB_33 -0.0387
_diffrn_radiation_detector CCD
_diffrn_radiation_monochromator 'Graphite Monochromator'
_diffrn_radiation_type MoK\a
_diffrn_radiation_wavelength 0.71073
_diffrn_reflns_av_R_equivalents 0.0354
_diffrn_reflns_av_unetI/netI 0.0379
_diffrn_reflns_laue_measured_fraction_full 0.996
_diffrn_reflns_laue_measured_fraction_max 0.995
_diffrn_reflns_limit_h_max 10
_diffrn_reflns_limit_h_min -10
_diffrn_reflns_limit_k_max 14
_diffrn_reflns_limit_k_min -14
_diffrn_reflns_limit_l_max 25
_diffrn_reflns_limit_l_min -25
_diffrn_reflns_number 11126
_diffrn_reflns_point_group_measured_fraction_full 0.989
_diffrn_reflns_point_group_measured_fraction_max 0.989
_diffrn_reflns_theta_full 26.000
_diffrn_reflns_theta_max 27.480
_diffrn_reflns_theta_min 2.744
_diffrn_source 'Sealed Tube'
_diffrn_source_current 30.0000
_diffrn_source_power 1.5000
_diffrn_source_voltage 50.0000
_exptl_absorpt_coefficient_mu 2.411
_exptl_absorpt_correction_T_max 1.0000
_exptl_absorpt_correction_T_min 0.7305
_exptl_absorpt_correction_type multi-scan
_exptl_absorpt_process_details 'CrystalClear (Rigaku Inc., 2007)'
_exptl_crystal_colour Colorless
_exptl_crystal_density_diffrn 1.613
_exptl_crystal_description block
_exptl_crystal_F_000 896
_exptl_crystal_size_max 0.43
_exptl_crystal_size_mid 0.22
_exptl_crystal_size_min 0.16
_refine_diff_density_max 0.287
_refine_diff_density_min -0.315
_refine_diff_density_rms 0.054
_refine_ls_abs_structure_details
;
 Flack x determined using 1502 quotients [(I+)-(I-)]/[(I+)+(I-)]
 (Parsons, Flack and Wagner, Acta Cryst. B69 (2013) 249-259).
;
_refine_ls_abs_structure_Flack 0.012(6)
_refine_ls_extinction_method none
_refine_ls_goodness_of_fit_ref 1.101
_refine_ls_hydrogen_treatment constr
_refine_ls_matrix_type full
_refine_ls_number_parameters 237
_refine_ls_number_reflns 4130
_refine_ls_number_restraints 0
_refine_ls_restrained_S_all 1.101
_refine_ls_R_factor_all 0.0341
_refine_ls_R_factor_gt 0.0319
_refine_ls_shift/su_max 0.000
_refine_ls_shift/su_mean 0.000
_refine_ls_structure_factor_coef Fsqd
_refine_ls_weighting_details 'w=1/[\s^2^(Fo^2^)+(0.0217P)^2^+0.5394P] where P=(Fo^2^+2Fc^2^)/3'
_refine_ls_weighting_scheme calc
_refine_ls_wR_factor_gt 0.0642
_refine_ls_wR_factor_ref 0.0652
_reflns_Friedel_coverage 0.735
_reflns_friedel_fraction_full 0.979
_reflns_friedel_fraction_max 0.979
_reflns_number_gt 3973
_reflns_number_total 4130
_reflns_threshold_expression 'I > 2\s(I)'
_cod_data_source_file ol5b03459_si_003.cif
_cod_data_source_block sa4150
_cod_original_cell_volume 1813.6(9)
_cod_database_code 1542720
_shelx_space_group_comment
;
The symmetry employed for this shelxl refinement is uniquely defined
by the following loop, which should always be used as a source of
symmetry information in preference to the above space-group names.
They are only intended as comments.
;
_diffrn_number_total 2404
_olex2_refinement_description
;
1. Fixed Uiso
 At 1.2 times of:
  All C(H) groups, All C(H,H) groups
 At 1.5 times of:
  All C(H,H,H) groups
2.a Ternary CH refined with riding coordinates:
 C1(H1), C2(H2)
2.b Secondary CH2 refined with riding coordinates:
 C4(H4A,H4B)
2.c Aromatic/amide H refined with riding coordinates:
 C6(H6), C7(H7), C9(H9), C10(H10), C13(H13), C14(H14), C16(H16), C17(H17)
2.d Idealised Me refined as rotating group:
 C11(H11A,H11B,H11C), C18(H18A,H18B,H18C)
;
_shelx_shelxl_version_number 2014/7
_olex2_submission_special_instructions 'No special instructions were received'

loop_
_space_group_symop_operation_xyz
'x, y, z'
'-x+1/2, -y, z+1/2'
'-x, y+1/2, -z+1/2'
'x+1/2, -y+1/2, -z'

loop_
_atom_site_label
_atom_site_type_symbol
_atom_site_fract_x
_atom_site_fract_y
_atom_site_fract_z
_atom_site_U_iso_or_equiv
_atom_site_adp_type
_atom_site_occupancy
_atom_site_site_symmetry_order
_atom_site_calc_flag
_atom_site_refinement_flags_posn
Br1 Br 0.63639(5) 0.78941(3) 0.16607(2) 0.03348(11) Uani 1 1 d .
S1 S 0.14644(12) 0.76537(6) 0.24226(4) 0.02250(17) Uani 1 1 d .
O1 O 0.5193(3) 0.95668(19) 0.29548(13) 0.0257(5) Uani 1 1 d .
O2 O 0.2644(3) 0.9971(2) 0.26538(12) 0.0251(5) Uani 1 1 d .
O3 O 0.4288(4) 0.5746(3) 0.56565(13) 0.0381(7) Uani 1 1 d .
O4 O 0.1618(3) 0.64264(19) 0.23223(13) 0.0294(6) Uani 1 1 d .
O5 O 0.0286(3) 0.8079(2) 0.29017(12) 0.0296(6) Uani 1 1 d .
N1 N 0.3364(3) 0.8062(2) 0.26846(13) 0.0203(6) Uani 1 1 d .
C1 C 0.6277(5) 0.7649(3) 0.26595(15) 0.0220(6) Uani 1 1 d .
H1 H 0.7131 0.7089 0.2792 0.026 Uiso 1 1 calc R
C2 C 0.4595(4) 0.7164(3) 0.28496(16) 0.0204(6) Uani 1 1 d .
H2 H 0.4377 0.6477 0.2565 0.024 Uiso 1 1 calc R
C3 C 0.3672(5) 0.9244(2) 0.27613(15) 0.0207(6) Uani 1 1 d .
C4 C 0.6570(5) 0.8776(3) 0.30272(18) 0.0260(7) Uani 1 1 d .
H4A H 0.6755 0.8622 0.3512 0.031 Uiso 1 1 calc R
H4B H 0.7555 0.9141 0.2844 0.031 Uiso 1 1 calc R
C5 C 0.4529(4) 0.6806(3) 0.36089(17) 0.0216(7) Uani 1 1 d .
C6 C 0.5572(5) 0.5934(3) 0.38424(18) 0.0292(8) Uani 1 1 d .
H6 H 0.6311 0.5594 0.3537 0.035 Uiso 1 1 calc R
C7 C 0.5535(5) 0.5558(3) 0.45221(18) 0.0302(8) Uani 1 1 d .
H7 H 0.6246 0.4975 0.4669 0.036 Uiso 1 1 calc R
C8 C 0.4437(5) 0.6057(3) 0.49785(18) 0.0271(8) Uani 1 1 d .
C9 C 0.3391(5) 0.6929(3) 0.47525(18) 0.0310(8) Uani 1 1 d .
H9 H 0.2657 0.7273 0.5058 0.037 Uiso 1 1 calc R
C10 C 0.3433(5) 0.7291(3) 0.40747(17) 0.0277(7) Uani 1 1 d .
H10 H 0.2714 0.7871 0.3929 0.033 Uiso 1 1 calc R
C11 C 0.5435(5) 0.4915(3) 0.5916(2) 0.0365(9) Uani 1 1 d .
H11A H 0.5300 0.4192 0.5676 0.055 Uiso 1 1 calc GR
H11B H 0.5242 0.4798 0.6398 0.055 Uiso 1 1 calc GR
H11C H 0.6537 0.5197 0.5849 0.055 Uiso 1 1 calc GR
C12 C 0.1147(4) 0.8317(3) 0.16183(18) 0.0231(7) Uani 1 1 d .
C13 C 0.1705(4) 0.7758(3) 0.10309(17) 0.0277(8) Uani 1 1 d .
H13 H 0.2344 0.7090 0.1065 0.033 Uiso 1 1 calc R
C14 C 0.1296(5) 0.8209(3) 0.03920(19) 0.0329(8) Uani 1 1 d .
H14 H 0.1656 0.7833 -0.0004 0.040 Uiso 1 1 calc R
C15 C 0.0355(5) 0.9217(3) 0.0335(2) 0.0307(8) Uani 1 1 d .
C16 C -0.0138(5) 0.9770(3) 0.0927(2) 0.0311(8) Uani 1 1 d .
H16 H -0.0741 1.0456 0.0893 0.037 Uiso 1 1 calc R
C17 C 0.0237(4) 0.9334(3) 0.1577(2) 0.0267(8) Uani 1 1 d .
H17 H -0.0115 0.9715 0.1973 0.032 Uiso 1 1 calc R
C18 C -0.0122(6) 0.9700(4) -0.0361(2) 0.0412(10) Uani 1 1 d .
H18A H 0.0284 1.0481 -0.0404 0.062 Uiso 1 1 calc GR
H18B H -0.1300 0.9700 -0.0404 0.062 Uiso 1 1 calc GR
H18C H 0.0348 0.9224 -0.0716 0.062 Uiso 1 1 calc GR

loop_
_atom_site_aniso_label
_atom_site_aniso_U_11
_atom_site_aniso_U_22
_atom_site_aniso_U_33
_atom_site_aniso_U_23
_atom_site_aniso_U_13
_atom_site_aniso_U_12
Br1 0.0355(2) 0.04008(18) 0.02485(17) 0.00205(16) 0.00685(17) -0.00433(19)
S1 0.0194(4) 0.0227(4) 0.0253(4) 0.0032(3) -0.0013(4) -0.0025(3)
O1 0.0227(13) 0.0200(11) 0.0345(14) -0.0034(10) -0.0030(11) -0.0022(10)
O2 0.0253(13) 0.0185(10) 0.0316(13) 0.0017(9) 0.0018(11) 0.0039(10)
O3 0.0404(17) 0.0531(16) 0.0208(13) 0.0087(12) 0.0021(12) 0.0084(14)
O4 0.0308(15) 0.0213(11) 0.0361(14) 0.0050(10) -0.0089(12) -0.0067(11)
O5 0.0218(12) 0.0369(14) 0.0300(13) 0.0039(11) 0.0043(11) -0.0001(11)
N1 0.0198(15) 0.0171(12) 0.0241(13) 0.0010(10) -0.0017(11) 0.0003(11)
C1 0.0211(16) 0.0239(15) 0.0209(15) 0.0007(12) 0.0016(14) 0.0005(14)
C2 0.0218(16) 0.0174(13) 0.0219(15) -0.0006(13) -0.0001(13) 0.0020(14)
C3 0.0237(17) 0.0210(14) 0.0175(14) -0.0007(11) 0.0020(15) -0.0016(15)
C4 0.0204(19) 0.0276(16) 0.0299(17) 0.0001(13) -0.0032(15) -0.0007(15)
C5 0.0248(18) 0.0182(15) 0.0220(16) 0.0003(12) 0.0012(14) -0.0001(13)
C6 0.031(2) 0.0312(18) 0.0252(18) -0.0005(15) 0.0050(16) 0.0105(16)
C7 0.034(2) 0.0301(18) 0.0266(19) 0.0055(15) -0.0011(16) 0.0105(17)
C8 0.0279(19) 0.0330(18) 0.0204(17) 0.0016(14) -0.0006(15) -0.0026(15)
C9 0.031(2) 0.0353(18) 0.0268(18) -0.0027(14) 0.0051(15) 0.0068(17)
C10 0.030(2) 0.0247(16) 0.0285(17) 0.0017(13) 0.0023(15) 0.0044(16)
C11 0.045(2) 0.035(2) 0.0289(19) 0.0094(17) -0.0043(18) -0.0050(19)
C12 0.0183(17) 0.0243(14) 0.0267(16) 0.0035(13) -0.0031(15) -0.0019(13)
C13 0.028(2) 0.0251(16) 0.0296(18) -0.0006(14) -0.0020(14) -0.0004(15)
C14 0.038(2) 0.0319(18) 0.0292(18) -0.0045(14) 0.0002(19) -0.0037(19)
C15 0.028(2) 0.0338(19) 0.0300(19) 0.0055(15) -0.0063(17) -0.0082(17)
C16 0.027(2) 0.0303(18) 0.036(2) 0.0059(16) -0.0046(17) 0.0029(15)
C17 0.0226(18) 0.0284(16) 0.0292(19) -0.0007(15) -0.0011(15) 0.0022(14)
C18 0.045(3) 0.048(2) 0.031(2) 0.0069(18) -0.0083(19) -0.003(2)

loop_
_atom_type_symbol
_atom_type_description
_atom_type_scat_dispersion_real
_atom_type_scat_dispersion_imag
_atom_type_scat_source
C C 0.0033 0.0016 'International Tables Vol C Tables 4.2.6.8 and 6.1.1.4'
H H 0.0000 0.0000 'International Tables Vol C Tables 4.2.6.8 and 6.1.1.4'
Br Br -0.2901 2.4595 'International Tables Vol C Tables 4.2.6.8 and 6.1.1.4'
N N 0.0061 0.0033 'International Tables Vol C Tables 4.2.6.8 and 6.1.1.4'
O O 0.0106 0.0060 'International Tables Vol C Tables 4.2.6.8 and 6.1.1.4'
S S 0.1246 0.1234 'International Tables Vol C Tables 4.2.6.8 and 6.1.1.4'

loop_
_geom_angle_atom_site_label_1
_geom_angle_atom_site_label_2
_geom_angle_atom_site_label_3
_geom_angle
O4 S1 N1 103.63(15)
O4 S1 C12 108.63(16)
O5 S1 O4 119.15(16)
O5 S1 N1 108.72(14)
O5 S1 C12 109.57(16)
N1 S1 C12 106.32(14)
C3 O1 C4 124.3(2)
C8 O3 C11 117.2(3)
C2 N1 S1 119.3(2)
C3 N1 S1 117.9(2)
C3 N1 C2 122.7(3)
Br1 C1 H1 109.3
C2 C1 Br1 109.0(2)
C2 C1 H1 109.3
C4 C1 Br1 110.0(2)
C4 C1 H1 109.3
C4 C1 C2 110.1(3)
N1 C2 C1 107.4(2)
N1 C2 H2 108.7
N1 C2 C5 112.0(3)
C1 C2 H2 108.7
C1 C2 C5 111.3(3)
C5 C2 H2 108.7
O1 C3 N1 117.8(3)
O2 C3 O1 119.7(3)
O2 C3 N1 122.5(3)
O1 C4 C1 112.0(3)
O1 C4 H4A 109.2
O1 C4 H4B 109.2
C1 C4 H4A 109.2
C1 C4 H4B 109.2
H4A C4 H4B 107.9
C6 C5 C2 119.2(3)
C10 C5 C2 122.9(3)
C10 C5 C6 117.9(3)
C5 C6 H6 119.3
C5 C6 C7 121.5(3)
C7 C6 H6 119.3
C6 C7 H7 120.2
C8 C7 C6 119.7(3)
C8 C7 H7 120.2
O3 C8 C7 124.5(3)
O3 C8 C9 116.1(3)
C7 C8 C9 119.4(3)
C8 C9 H9 119.8
C10 C9 C8 120.3(3)
C10 C9 H9 119.8
C5 C10 H10 119.4
C9 C10 C5 121.1(3)
C9 C10 H10 119.4
O3 C11 H11A 109.5
O3 C11 H11B 109.5
O3 C11 H11C 109.5
H11A C11 H11B 109.5
H11A C11 H11C 109.5
H11B C11 H11C 109.5
C13 C12 S1 118.9(2)
C17 C12 S1 119.7(3)
C17 C12 C13 121.2(3)
C12 C13 H13 120.4
C14 C13 C12 119.1(3)
C14 C13 H13 120.4
C13 C14 H14 119.6
C13 C14 C15 120.9(3)
C15 C14 H14 119.6
C14 C15 C18 121.1(4)
C16 C15 C14 118.6(3)
C16 C15 C18 120.3(4)
C15 C16 H16 119.0
C15 C16 C17 122.0(3)
C17 C16 H16 119.0
C12 C17 C16 118.2(3)
C12 C17 H17 120.9
C16 C17 H17 120.9
C15 C18 H18A 109.5
C15 C18 H18B 109.5
C15 C18 H18C 109.5
H18A C18 H18B 109.5
H18A C18 H18C 109.5
H18B C18 H18C 109.5

loop_
_geom_bond_atom_site_label_1
_geom_bond_atom_site_label_2
_geom_bond_distance
Br1 C1 1.963(3)
S1 O4 1.430(2)
S1 O5 1.422(3)
S1 N1 1.690(3)
S1 C12 1.759(3)
O1 C3 1.342(4)
O1 C4 1.447(4)
O2 C3 1.199(4)
O3 C8 1.371(4)
O3 C11 1.426(5)
N1 C2 1.472(4)
N1 C3 1.390(4)
C1 H1 0.9800
C1 C2 1.521(5)
C1 C4 1.499(4)
C2 H2 0.9800
C2 C5 1.534(4)
C4 H4A 0.9700
C4 H4B 0.9700
C5 C6 1.388(5)
C5 C10 1.387(5)
C6 H6 0.9300
C6 C7 1.391(5)
C7 H7 0.9300
C7 C8 1.382(5)
C8 C9 1.386(5)
C9 H9 0.9300
C9 C10 1.382(5)
C10 H10 0.9300
C11 H11A 0.9600
C11 H11B 0.9600
C11 H11C 0.9600
C12 C13 1.386(5)
C12 C17 1.385(5)
C13 H13 0.9300
C13 C14 1.386(5)
C14 H14 0.9300
C14 C15 1.392(5)
C15 C16 1.375(5)
C15 C18 1.513(5)
C16 H16 0.9300
C16 C17 1.393(5)
C17 H17 0.9300
C18 H18A 0.9600
C18 H18B 0.9600
C18 H18C 0.9600

loop_
_geom_torsion_atom_site_label_1
_geom_torsion_atom_site_label_2
_geom_torsion_atom_site_label_3
_geom_torsion_atom_site_label_4
_geom_torsion
Br1 C1 C2 N1 -64.5(3)
Br1 C1 C2 C5 172.6(2)
Br1 C1 C4 O1 70.8(3)
S1 N1 C2 C1 147.4(2)
S1 N1 C2 C5 -90.0(3)
S1 N1 C3 O1 -178.6(2)
S1 N1 C3 O2 0.6(4)
S1 C12 C13 C14 172.7(3)
S1 C12 C17 C16 -173.3(3)
O3 C8 C9 C10 -179.1(3)
O4 S1 N1 C2 -8.9(3)
O4 S1 N1 C3 173.7(2)
O4 S1 C12 C13 -24.8(3)
O4 S1 C12 C17 150.0(3)
O5 S1 N1 C2 118.8(2)
O5 S1 N1 C3 -58.7(3)
O5 S1 C12 C13 -156.5(3)
O5 S1 C12 C17 18.3(3)
N1 S1 C12 C13 86.1(3)
N1 S1 C12 C17 -99.0(3)
N1 C2 C5 C6 177.6(3)
N1 C2 C5 C10 -0.4(4)
C1 C2 C5 C6 -62.1(4)
C1 C2 C5 C10 119.9(3)
C2 N1 C3 O1 4.1(4)
C2 N1 C3 O2 -176.8(3)
C2 C1 C4 O1 -49.3(4)
C2 C5 C6 C7 -178.5(3)
C2 C5 C10 C9 178.8(3)
C3 O1 C4 C1 17.9(4)
C3 N1 C2 C1 -35.2(4)
C3 N1 C2 C5 87.3(3)
C4 O1 C3 O2 -173.2(3)
C4 O1 C3 N1 6.0(4)
C4 C1 C2 N1 56.3(3)
C4 C1 C2 C5 -66.7(3)
C5 C6 C7 C8 0.2(6)
C6 C5 C10 C9 0.7(5)
C6 C7 C8 O3 179.4(4)
C6 C7 C8 C9 -0.3(6)
C7 C8 C9 C10 0.6(6)
C8 C9 C10 C5 -0.9(6)
C10 C5 C6 C7 -0.4(6)
C11 O3 C8 C7 5.0(5)
C11 O3 C8 C9 -175.2(3)
C12 S1 N1 C2 -123.3(2)
C12 S1 N1 C3 59.2(3)
C12 C13 C14 C15 0.7(5)
C13 C12 C17 C16 1.4(5)
C13 C14 C15 C16 1.1(6)
C13 C14 C15 C18 -178.8(4)
C14 C15 C16 C17 -1.8(6)
C15 C16 C17 C12 0.6(6)
C17 C12 C13 C14 -2.0(5)
C18 C15 C16 C17 178.1(4)
